data_4065885
loop_
_publ_author_name
'Oster, Stephen S.'
'Grochowski, Matthew R.'
'Lachicotte, Rene J.'
'Brennessel, William W.'
'Jones, William D.'

_publ_section_title
;
 Carbon&#x2212;Sulfur Bond Activation of Dibenzothiophenes and
 Phenoxythiin by [Rh(dippe)(\m-H)]2and [Rh2(dippe)2(\m-Cl)(\m-H)]&#x2020;
;
_journal_issue 21
_journal_name_full Organometallics
_journal_page_first 4923
_journal_paper_doi 10.1021/om1001815
_journal_volume 29
_journal_year 2010
_chemical_formula_moiety 'C28 H66 P4 Rh2 S0.5'
_chemical_formula_sum 'C28 H66 P4 Rh2 S0.5'
_chemical_formula_weight 748.54
_chemical_name_common '[Rh2(dippe)2(u-H)(u-SH), 7'
_chemical_name_systematic
; 
 ? 
;
_space_group_IT_number 14
_symmetry_cell_setting monoclinic
_symmetry_space_group_name_Hall '-P 2yn'
_symmetry_space_group_name_H-M 'P 1 21/n 1'
_atom_sites_solution_hydrogens geom
_atom_sites_solution_primary direct
_atom_sites_solution_secondary difmap
_audit_creation_method SHELXL-97
_cell_angle_alpha 90.00
_cell_angle_beta 102.755(4)
_cell_angle_gamma 90.00
_cell_formula_units_Z 4
_cell_length_a 10.059(2)
_cell_length_b 21.923(5)
_cell_length_c 16.310(4)
_cell_measurement_reflns_used 1755
_cell_measurement_temperature 100.0(1)
_cell_measurement_theta_max 24.64
_cell_measurement_theta_min 2.19
_cell_volume 3508.0(14)
_computing_cell_refinement 'SAINT (Bruker, 2009)'
_computing_data_collection 'APEX2 (Bruker, 2009)'
_computing_data_reduction 'SAINT (Bruker, 2009)'
_computing_molecular_graphics 'SHELXTL (Sheldrick, 2008)'
_computing_publication_material 'SHELXTL (Sheldrick, 2008)'
_computing_structure_refinement 'SHELXL-97 (Sheldrick, 2008)'
_computing_structure_solution 'SIR97 (Altomare et al., 1999)'
_diffrn_ambient_temperature 100.0(1)
_diffrn_measured_fraction_theta_full 1.000
_diffrn_measured_fraction_theta_max 1.000
_diffrn_measurement_device_type 'Bruker SMART APEX II CCD Platform'
_diffrn_measurement_method 'area detector, \w scans per \f'
_diffrn_radiation_monochromator graphite
_diffrn_radiation_source 'fine-focus sealed tube'
_diffrn_radiation_type MoK\a
_diffrn_radiation_wavelength 0.71073
_diffrn_reflns_av_R_equivalents 0.2237
_diffrn_reflns_av_sigmaI/netI 0.2049
_diffrn_reflns_limit_h_max 11
_diffrn_reflns_limit_h_min -11
_diffrn_reflns_limit_k_max 24
_diffrn_reflns_limit_k_min -26
_diffrn_reflns_limit_l_max 19
_diffrn_reflns_limit_l_min -19
_diffrn_reflns_number 22950
_diffrn_reflns_theta_full 25.03
_diffrn_reflns_theta_max 25.03
_diffrn_reflns_theta_min 1.58
_diffrn_standards_number 0
_exptl_absorpt_coefficient_mu 1.169
_exptl_absorpt_correction_T_max 0.9654
_exptl_absorpt_correction_T_min 0.8335
_exptl_absorpt_correction_type multi-scan
_exptl_absorpt_process_details 'SADABS (Sheldrick, 2008)'
_exptl_crystal_colour yellow-orange
_exptl_crystal_density_diffrn 1.417
_exptl_crystal_density_method 'not measured'
_exptl_crystal_description plate
_exptl_crystal_F_000 1568
_exptl_crystal_size_max 0.16
_exptl_crystal_size_mid 0.08
_exptl_crystal_size_min 0.03
_refine_diff_density_max 1.182
_refine_diff_density_min -0.902
_refine_diff_density_rms 0.180
_refine_ls_extinction_method none
_refine_ls_goodness_of_fit_ref 0.956
_refine_ls_hydrogen_treatment constr
_refine_ls_matrix_type full
_refine_ls_number_parameters 326
_refine_ls_number_reflns 6193
_refine_ls_number_restraints 0
_refine_ls_restrained_S_all 0.956
_refine_ls_R_factor_all 0.1662
_refine_ls_R_factor_gt 0.0703
_refine_ls_shift/su_max 0.000
_refine_ls_shift/su_mean 0.000
_refine_ls_structure_factor_coef Fsqd
_refine_ls_weighting_details 'calc w=1/[\s^2^(Fo^2^)+(0.0418P)^2^+0.0000P] where P=(Fo^2^+2Fc^2^)/3'
_refine_ls_weighting_scheme calc
_refine_ls_wR_factor_gt 0.1179
_refine_ls_wR_factor_ref 0.1490
_reflns_number_gt 3168
_reflns_number_total 6193
_reflns_threshold_expression >2sigma(I)
_cod_data_source_file om1001815_si_002.cif
_cod_data_source_block jonmg26_cmpd7
_cod_original_cell_volume 3507.9(14)
_cod_database_code 4065885

loop_
_symmetry_equiv_pos_as_xyz
'x, y, z'
'-x+1/2, y+1/2, -z+1/2'
'-x, -y, -z'
'x-1/2, -y-1/2, z-1/2'

loop_
_atom_site_label
_atom_site_type_symbol
_atom_site_fract_x
_atom_site_fract_y
_atom_site_fract_z
_atom_site_U_iso_or_equiv
_atom_site_adp_type
_atom_site_occupancy
_atom_site_symmetry_multiplicity
_atom_site_calc_flag
_atom_site_refinement_flags
_atom_site_disorder_assembly
_atom_site_disorder_group
Rh1 Rh 0.58653(9) 0.18691(4) 0.37696(5) 0.0195(2) Uani 1 1 d . . .
Rh2 Rh 0.48268(9) 0.07669(4) 0.30546(5) 0.0190(2) Uani 1 1 d . B .
H1 H 0.6231 0.1348 0.2877 0.038 Uiso 1 1 d R . .
H2 H 0.4054 0.1470 0.3554 0.038 Uiso 0.50 1 d PR A 5
S1 S 0.3968(6) 0.1385(3) 0.3884(4) 0.0347(16) Uani 0.50 1 d P B 1
H1C H 0.3628 0.1301 0.4338 0.042 Uiso 0.50 1 d PR B 1
P1 P 0.7637(3) 0.23337(14) 0.35206(18) 0.0206(7) Uani 1 1 d . B .
P2 P 0.5632(3) 0.26613(14) 0.45553(17) 0.0193(7) Uani 1 1 d . B .
P3 P 0.3135(3) 0.01037(13) 0.27718(18) 0.0195(7) Uani 1 1 d . . .
P4 P 0.5924(3) 0.01523(14) 0.23991(18) 0.0226(7) Uani 1 1 d . . .
C1 C 0.8030(10) 0.3031(5) 0.4155(7) 0.026(3) Uani 1 1 d . . .
H1A H 0.8711 0.2936 0.4677 0.031 Uiso 1 1 calc R B .
H1B H 0.8430 0.3338 0.3836 0.031 Uiso 1 1 calc R . .
C2 C 0.6736(10) 0.3294(5) 0.4381(6) 0.023(3) Uani 1 1 d . B .
H2A H 0.6245 0.3556 0.3917 0.028 Uiso 1 1 calc R . .
H2B H 0.6988 0.3546 0.4895 0.028 Uiso 1 1 calc R . .
C3 C 0.7509(10) 0.2631(5) 0.2432(6) 0.020(3) Uani 1 1 d . . .
H3A H 0.8339 0.2883 0.2433 0.024 Uiso 1 1 calc R B .
C4 C 0.6279(12) 0.3035(6) 0.2163(7) 0.034(3) Uani 1 1 d . B .
H4A H 0.6252 0.3193 0.1597 0.050 Uiso 1 1 calc R . .
H4B H 0.6335 0.3377 0.2557 0.050 Uiso 1 1 calc R . .
H4C H 0.5451 0.2799 0.2159 0.050 Uiso 1 1 calc R . .
C5 C 0.7459(12) 0.2119(6) 0.1795(7) 0.036(3) Uani 1 1 d . B .
H5A H 0.7295 0.2291 0.1227 0.054 Uiso 1 1 calc R . .
H5B H 0.6722 0.1836 0.1834 0.054 Uiso 1 1 calc R . .
H5C H 0.8330 0.1899 0.1914 0.054 Uiso 1 1 calc R . .
C6 C 0.9294(10) 0.1934(6) 0.3721(7) 0.028(3) Uani 1 1 d . . .
H6A H 0.9173 0.1582 0.3322 0.034 Uiso 1 1 calc R B .
C7 C 0.9570(11) 0.1657(6) 0.4599(7) 0.039(3) Uani 1 1 d . B .
H7A H 1.0336 0.1372 0.4664 0.059 Uiso 1 1 calc R . .
H7B H 0.8757 0.1439 0.4677 0.059 Uiso 1 1 calc R . .
H7C H 0.9795 0.1982 0.5019 0.059 Uiso 1 1 calc R . .
C8 C 1.0485(11) 0.2281(6) 0.3573(8) 0.040(3) Uani 1 1 d . B .
H8A H 1.1289 0.2016 0.3676 0.061 Uiso 1 1 calc R . .
H8B H 1.0657 0.2632 0.3955 0.061 Uiso 1 1 calc R . .
H8C H 1.0297 0.2425 0.2990 0.061 Uiso 1 1 calc R . .
C9 C 0.3920(10) 0.3009(5) 0.4320(7) 0.027(3) Uani 1 1 d . . .
H9A H 0.3325 0.2718 0.4547 0.032 Uiso 1 1 calc R B .
C10 C 0.3375(11) 0.3012(6) 0.3378(6) 0.033(3) Uani 1 1 d . B .
H10A H 0.2409 0.3125 0.3252 0.050 Uiso 1 1 calc R . .
H10B H 0.3477 0.2605 0.3152 0.050 Uiso 1 1 calc R . .
H10C H 0.3887 0.3308 0.3119 0.050 Uiso 1 1 calc R . .
C11 C 0.3740(11) 0.3617(5) 0.4718(7) 0.028(3) Uani 1 1 d . B .
H11A H 0.2770 0.3723 0.4600 0.042 Uiso 1 1 calc R . .
H11B H 0.4243 0.3931 0.4485 0.042 Uiso 1 1 calc R . .
H11C H 0.4091 0.3591 0.5327 0.042 Uiso 1 1 calc R . .
C12 C 0.5990(11) 0.2587(5) 0.5705(6) 0.024(3) Uani 1 1 d . . .
H12A H 0.5683 0.2969 0.5942 0.029 Uiso 1 1 calc R B .
C13 C 0.7526(11) 0.2508(6) 0.6069(7) 0.033(3) Uani 1 1 d . B .
H13A H 0.7688 0.2460 0.6681 0.050 Uiso 1 1 calc R . .
H13B H 0.8014 0.2869 0.5937 0.050 Uiso 1 1 calc R . .
H13C H 0.7854 0.2146 0.5823 0.050 Uiso 1 1 calc R . .
C14 C 0.5180(12) 0.2052(6) 0.5949(7) 0.040(4) Uani 1 1 d . B .
H14A H 0.5441 0.1989 0.6558 0.060 Uiso 1 1 calc R . .
H14B H 0.5376 0.1683 0.5659 0.060 Uiso 1 1 calc R . .
H14C H 0.4203 0.2143 0.5785 0.060 Uiso 1 1 calc R . .
C15 C 0.3651(10) -0.0602(5) 0.2319(6) 0.021(3) Uani 1 1 d . B .
H15A H 0.3946 -0.0907 0.2771 0.025 Uiso 1 1 calc R . .
H15B H 0.2863 -0.0773 0.1910 0.025 Uiso 1 1 calc R . .
C16 C 0.4830(10) -0.0478(5) 0.1874(7) 0.024(3) Uani 1 1 d . B .
H16A H 0.4452 -0.0369 0.1279 0.028 Uiso 1 1 calc R . .
H16B H 0.5386 -0.0852 0.1885 0.028 Uiso 1 1 calc R . .
C17 C 0.1609(11) 0.0358(5) 0.1987(7) 0.027(3) Uani 1 1 d . B .
H17A H 0.0869 0.0050 0.1966 0.033 Uiso 1 1 calc R . .
C18 C 0.1886(11) 0.0415(6) 0.1122(7) 0.034(3) Uani 1 1 d . . .
H18A H 0.1088 0.0592 0.0740 0.052 Uiso 1 1 calc R B .
H18B H 0.2074 0.0011 0.0917 0.052 Uiso 1 1 calc R . .
H18C H 0.2677 0.0681 0.1143 0.052 Uiso 1 1 calc R . .
C19 C 0.1129(11) 0.0959(5) 0.2260(7) 0.033(3) Uani 1 1 d . . .
H19A H 0.0271 0.1074 0.1878 0.049 Uiso 1 1 calc R B .
H19B H 0.1818 0.1272 0.2247 0.049 Uiso 1 1 calc R . .
H19C H 0.0986 0.0921 0.2833 0.049 Uiso 1 1 calc R . .
C20 C 0.2347(10) -0.0183(5) 0.3625(6) 0.020(3) Uani 1 1 d . B .
H20A H 0.1785 0.0157 0.3780 0.024 Uiso 1 1 calc R . .
C21 C 0.3404(12) -0.0336(6) 0.4390(8) 0.043(4) Uani 1 1 d . . .
H21A H 0.2961 -0.0455 0.4844 0.065 Uiso 1 1 calc R B .
H21B H 0.3985 0.0020 0.4565 0.065 Uiso 1 1 calc R . .
H21C H 0.3962 -0.0676 0.4265 0.065 Uiso 1 1 calc R . .
C22 C 0.1389(11) -0.0733(5) 0.3369(7) 0.032(3) Uani 1 1 d . . .
H22A H 0.1073 -0.0881 0.3860 0.049 Uiso 1 1 calc R B .
H22B H 0.1882 -0.1060 0.3153 0.049 Uiso 1 1 calc R . .
H22C H 0.0604 -0.0607 0.2931 0.049 Uiso 1 1 calc R . .
C23 C 0.6679(11) 0.0444(5) 0.1531(7) 0.024(3) Uani 1 1 d . B .
H23A H 0.7371 0.0754 0.1794 0.029 Uiso 1 1 calc R . .
C24 C 0.5608(12) 0.0795(6) 0.0894(7) 0.039(3) Uani 1 1 d . . .
H24A H 0.6059 0.1039 0.0531 0.059 Uiso 1 1 calc R B .
H24B H 0.5098 0.1065 0.1193 0.059 Uiso 1 1 calc R . .
H24C H 0.4978 0.0507 0.0549 0.059 Uiso 1 1 calc R . .
C25 C 0.7442(12) -0.0013(5) 0.1121(7) 0.037(3) Uani 1 1 d . . .
H25A H 0.7744 0.0182 0.0652 0.055 Uiso 1 1 calc R B .
H25B H 0.6842 -0.0357 0.0910 0.055 Uiso 1 1 calc R . .
H25C H 0.8238 -0.0160 0.1534 0.055 Uiso 1 1 calc R . .
C26 C 0.7372(11) -0.0263(5) 0.3062(7) 0.030(3) Uani 1 1 d . B .
H26A H 0.7791 -0.0533 0.2694 0.036 Uiso 1 1 calc R . .
C27 C 0.6911(11) -0.0650(6) 0.3709(7) 0.035(2) Uani 1 1 d . . .
H27A H 0.7702 -0.0854 0.4061 0.052 Uiso 1 1 calc R B .
H27D H 0.6262 -0.0957 0.3425 0.052 Uiso 1 1 calc R . .
H27B H 0.6470 -0.0392 0.4061 0.052 Uiso 1 1 calc R . .
C28 C 0.8455(11) 0.0195(6) 0.3510(7) 0.035(2) Uani 1 1 d . . .
H28D H 0.9142 -0.0020 0.3930 0.052 Uiso 1 1 calc R B .
H28A H 0.8018 0.0509 0.3788 0.052 Uiso 1 1 calc R . .
H28B H 0.8896 0.0388 0.3096 0.052 Uiso 1 1 calc R . .

loop_
_atom_site_aniso_label
_atom_site_aniso_U_11
_atom_site_aniso_U_22
_atom_site_aniso_U_33
_atom_site_aniso_U_23
_atom_site_aniso_U_13
_atom_site_aniso_U_12
Rh1 0.0208(5) 0.0164(5) 0.0234(5) -0.0022(4) 0.0094(4) -0.0024(4)
Rh2 0.0193(5) 0.0158(5) 0.0238(5) -0.0037(4) 0.0089(4) -0.0014(4)
S1 0.021(3) 0.012(3) 0.064(5) -0.015(3) -0.007(3) 0.004(3)
P1 0.0191(15) 0.0206(18) 0.0223(16) -0.0026(14) 0.0050(13) -0.0022(14)
P2 0.0196(15) 0.0176(17) 0.0218(16) 0.0012(14) 0.0071(13) 0.0007(13)
P3 0.0216(15) 0.0157(17) 0.0231(16) -0.0009(13) 0.0090(13) -0.0017(13)
P4 0.0231(16) 0.0209(18) 0.0266(17) -0.0053(14) 0.0117(14) -0.0007(14)
C1 0.027(6) 0.024(8) 0.025(6) 0.007(6) 0.004(5) 0.000(6)
C2 0.028(6) 0.022(7) 0.016(6) 0.000(5) -0.003(5) -0.005(5)
C3 0.021(6) 0.021(7) 0.018(6) -0.001(5) 0.005(5) -0.015(5)
C4 0.045(8) 0.033(8) 0.025(7) -0.002(6) 0.012(6) 0.001(7)
C5 0.036(7) 0.043(9) 0.028(7) -0.002(6) 0.006(6) -0.002(6)
C6 0.022(6) 0.034(8) 0.027(6) -0.007(6) 0.003(5) -0.003(6)
C7 0.021(7) 0.052(10) 0.044(8) 0.012(7) 0.004(6) 0.006(6)
C8 0.019(6) 0.042(9) 0.062(9) 0.004(7) 0.012(6) -0.010(6)
C9 0.021(6) 0.028(8) 0.032(7) 0.014(6) 0.008(5) 0.004(5)
C10 0.033(7) 0.047(9) 0.019(6) -0.004(6) 0.004(6) 0.010(6)
C11 0.027(7) 0.027(8) 0.033(7) -0.009(6) 0.010(6) 0.013(6)
C12 0.032(7) 0.015(7) 0.027(7) -0.002(5) 0.009(6) -0.001(5)
C13 0.035(7) 0.043(9) 0.015(6) -0.007(6) -0.008(6) 0.005(6)
C14 0.048(8) 0.039(9) 0.040(8) 0.011(7) 0.026(7) 0.017(7)
C15 0.027(6) 0.016(7) 0.020(6) 0.004(5) 0.008(5) -0.009(5)
C16 0.022(6) 0.029(7) 0.024(6) -0.008(6) 0.016(5) 0.003(5)
C17 0.027(7) 0.023(7) 0.035(7) -0.004(6) 0.013(6) -0.004(6)
C18 0.024(7) 0.059(10) 0.021(6) 0.008(6) 0.005(6) 0.003(6)
C19 0.027(7) 0.035(8) 0.039(7) -0.002(6) 0.015(6) 0.005(6)
C20 0.019(6) 0.022(7) 0.021(6) 0.002(5) 0.009(5) 0.006(5)
C21 0.038(8) 0.046(10) 0.044(8) -0.002(7) 0.002(7) -0.010(7)
C22 0.034(7) 0.029(8) 0.039(7) 0.009(6) 0.018(6) -0.009(6)
C23 0.035(7) 0.019(7) 0.024(6) -0.005(5) 0.020(6) -0.005(6)
C24 0.051(8) 0.033(8) 0.034(8) 0.001(7) 0.009(7) -0.001(7)
C25 0.045(8) 0.032(8) 0.041(8) -0.010(6) 0.027(7) -0.012(6)
C26 0.027(7) 0.026(8) 0.041(8) -0.005(6) 0.018(6) 0.002(6)
C27 0.022(4) 0.040(6) 0.043(6) -0.004(5) 0.007(4) 0.015(4)
C28 0.022(4) 0.040(6) 0.043(6) -0.004(5) 0.007(4) 0.015(4)

loop_
_atom_type_symbol
_atom_type_description
_atom_type_scat_dispersion_real
_atom_type_scat_dispersion_imag
_atom_type_scat_source
C C 0.0033 0.0016 'International Tables Vol C Tables 4.2.6.8 and 6.1.1.4'
H H 0.0000 0.0000 'International Tables Vol C Tables 4.2.6.8 and 6.1.1.4'
P P 0.1023 0.0942 'International Tables Vol C Tables 4.2.6.8 and 6.1.1.4'
S S 0.1246 0.1234 'International Tables Vol C Tables 4.2.6.8 and 6.1.1.4'
Rh Rh -1.1178 0.9187 'International Tables Vol C Tables 4.2.6.8 and 6.1.1.4'

loop_
_geom_angle_atom_site_label_1
_geom_angle_atom_site_label_2
_geom_angle_atom_site_label_3
_geom_angle
P1 Rh1 P2 86.33(11)
P1 Rh1 S1 174.1(2)
P2 Rh1 S1 97.11(17)
P1 Rh1 Rh2 125.26(9)
P2 Rh1 Rh2 148.23(8)
S1 Rh1 Rh2 51.12(16)
P1 Rh1 H1 80.6
P2 Rh1 H1 163.7
S1 Rh1 H1 95.1
Rh2 Rh1 H1 45.0
P1 Rh1 H2 159.4
P2 Rh1 H2 103.9
S1 Rh1 H2 14.8
Rh2 Rh1 H2 45.3
H1 Rh1 H2 85.8
P4 Rh2 P3 86.60(11)
P4 Rh2 S1 171.53(18)
P3 Rh2 S1 98.25(17)
P4 Rh2 Rh1 124.15(9)
P3 Rh2 Rh1 149.25(8)
S1 Rh2 Rh1 51.35(16)
P4 Rh2 H1 82.5
P3 Rh2 H1 160.0
S1 Rh2 H1 94.8
Rh1 Rh2 H1 44.4
P4 Rh2 H2 167.3
P3 Rh2 H2 104.1
S1 Rh2 H2 14.9
Rh1 Rh2 H2 45.4
H1 Rh2 H2 85.2
Rh2 S1 Rh1 77.5(2)
Rh2 S1 H2 59.0
Rh1 S1 H2 58.4
Rh2 S1 H1C 130.2
Rh1 S1 H1C 130.8
H2 S1 H1C 165.4
C1 P1 C6 102.8(5)
C1 P1 C3 101.8(5)
C6 P1 C3 101.8(5)
C1 P1 Rh1 111.6(3)
C6 P1 Rh1 119.4(4)
C3 P1 Rh1 117.1(3)
C12 P2 C2 103.7(5)
C12 P2 C9 102.3(5)
C2 P2 C9 102.9(5)
C12 P2 Rh1 120.2(4)
C2 P2 Rh1 111.1(3)
C9 P2 Rh1 114.8(4)
C15 P3 C17 103.9(5)
C15 P3 C20 102.8(5)
C17 P3 C20 101.2(5)
C15 P3 Rh2 111.4(3)
C17 P3 Rh2 115.4(4)
C20 P3 Rh2 120.2(4)
C26 P4 C16 102.3(5)
C26 P4 C23 102.3(5)
C16 P4 C23 101.8(5)
C26 P4 Rh2 116.0(4)
C16 P4 Rh2 112.1(3)
C23 P4 Rh2 120.0(4)
C2 C1 P1 111.0(7)
C2 C1 H1A 109.4
P1 C1 H1A 109.4
C2 C1 H1B 109.4
P1 C1 H1B 109.4
H1A C1 H1B 108.0
C1 C2 P2 109.0(7)
C1 C2 H2A 109.9
P2 C2 H2A 109.9
C1 C2 H2B 109.9
P2 C2 H2B 109.9
H2A C2 H2B 108.3
C4 C3 C5 109.5(9)
C4 C3 P1 111.3(7)
C5 C3 P1 112.0(8)
C4 C3 H3A 108.0
C5 C3 H3A 108.0
P1 C3 H3A 108.0
C3 C4 H4A 109.5
C3 C4 H4B 109.5
H4A C4 H4B 109.5
C3 C4 H4C 109.5
H4A C4 H4C 109.5
H4B C4 H4C 109.5
C3 C5 H5A 109.5
C3 C5 H5B 109.5
H5A C5 H5B 109.5
C3 C5 H5C 109.5
H5A C5 H5C 109.5
H5B C5 H5C 109.5
C8 C6 C7 111.8(9)
C8 C6 P1 117.3(9)
C7 C6 P1 109.0(7)
C8 C6 H6A 106.0
C7 C6 H6A 106.0
P1 C6 H6A 106.0
C6 C7 H7A 109.5
C6 C7 H7B 109.5
H7A C7 H7B 109.5
C6 C7 H7C 109.5
H7A C7 H7C 109.5
H7B C7 H7C 109.5
C6 C8 H8A 109.5
C6 C8 H8B 109.5
H8A C8 H8B 109.5
C6 C8 H8C 109.5
H8A C8 H8C 109.5
H8B C8 H8C 109.5
C11 C9 C10 112.4(10)
C11 C9 P2 118.0(8)
C10 C9 P2 109.0(7)
C11 C9 H9A 105.5
C10 C9 H9A 105.5
P2 C9 H9A 105.5
C9 C10 H10A 109.5
C9 C10 H10B 109.5
H10A C10 H10B 109.5
C9 C10 H10C 109.5
H10A C10 H10C 109.5
H10B C10 H10C 109.5
C9 C11 H11A 109.5
C9 C11 H11B 109.5
H11A C11 H11B 109.5
C9 C11 H11C 109.5
H11A C11 H11C 109.5
H11B C11 H11C 109.5
C14 C12 C13 111.1(10)
C14 C12 P2 109.7(8)
C13 C12 P2 111.0(7)
C14 C12 H12A 108.3
C13 C12 H12A 108.3
P2 C12 H12A 108.3
C12 C13 H13A 109.5
C12 C13 H13B 109.5
H13A C13 H13B 109.5
C12 C13 H13C 109.5
H13A C13 H13C 109.5
H13B C13 H13C 109.5
C12 C14 H14A 109.5
C12 C14 H14B 109.5
H14A C14 H14B 109.5
C12 C14 H14C 109.5
H14A C14 H14C 109.5
H14B C14 H14C 109.5
C16 C15 P3 110.8(7)
C16 C15 H15A 109.5
P3 C15 H15A 109.5
C16 C15 H15B 109.5
P3 C15 H15B 109.5
H15A C15 H15B 108.1
C15 C16 P4 110.7(7)
C15 C16 H16A 109.5
P4 C16 H16A 109.5
C15 C16 H16B 109.5
P4 C16 H16B 109.5
H16A C16 H16B 108.1
C18 C17 C19 110.1(10)
C18 C17 P3 112.1(7)
C19 C17 P3 109.2(8)
C18 C17 H17A 108.4
C19 C17 H17A 108.4
P3 C17 H17A 108.4
C17 C18 H18A 109.5
C17 C18 H18B 109.5
H18A C18 H18B 109.5
C17 C18 H18C 109.5
H18A C18 H18C 109.5
H18B C18 H18C 109.5
C17 C19 H19A 109.5
C17 C19 H19B 109.5
H19A C19 H19B 109.5
C17 C19 H19C 109.5
H19A C19 H19C 109.5
H19B C19 H19C 109.5
C21 C20 C22 109.8(10)
C21 C20 P3 111.2(7)
C22 C20 P3 113.9(7)
C21 C20 H20A 107.2
C22 C20 H20A 107.2
P3 C20 H20A 107.2
C20 C21 H21A 109.5
C20 C21 H21B 109.5
H21A C21 H21B 109.5
C20 C21 H21C 109.5
H21A C21 H21C 109.5
H21B C21 H21C 109.5
C20 C22 H22A 109.5
C20 C22 H22B 109.5
H22A C22 H22B 109.5
C20 C22 H22C 109.5
H22A C22 H22C 109.5
H22B C22 H22C 109.5
C25 C23 C24 112.7(9)
C25 C23 P4 116.3(8)
C24 C23 P4 110.2(7)
C25 C23 H23A 105.6
C24 C23 H23A 105.6
P4 C23 H23A 105.6
C23 C24 H24A 109.5
C23 C24 H24B 109.5
H24A C24 H24B 109.5
C23 C24 H24C 109.5
H24A C24 H24C 109.5
H24B C24 H24C 109.5
C23 C25 H25A 109.5
C23 C25 H25B 109.5
H25A C25 H25B 109.5
C23 C25 H25C 109.5
H25A C25 H25C 109.5
H25B C25 H25C 109.5
C27 C26 C28 109.3(10)
C27 C26 P4 111.3(7)
C28 C26 P4 109.9(8)
C27 C26 H26A 108.8
C28 C26 H26A 108.8
P4 C26 H26A 108.8
C26 C27 H27A 109.5
C26 C27 H27D 109.5
H27A C27 H27D 109.5
C26 C27 H27B 109.5
H27A C27 H27B 109.5
H27D C27 H27B 109.5
C26 C28 H28D 109.5
C26 C28 H28A 109.5
H28D C28 H28A 109.5
C26 C28 H28B 109.5
H28D C28 H28B 109.5
H28A C28 H28B 109.5

loop_
_geom_bond_atom_site_label_1
_geom_bond_atom_site_label_2
_geom_bond_distance
Rh1 P1 2.167(3)
Rh1 P2 2.201(3)
Rh1 S1 2.227(6)
Rh1 Rh2 2.7844(14)
Rh1 H1 1.9485
Rh1 H2 1.9811
Rh2 P4 2.167(3)
Rh2 P3 2.208(3)
Rh2 S1 2.220(6)
Rh2 H1 1.9701
Rh2 H2 1.9805
S1 H2 0.5938
S1 H1C 0.9000
P1 C1 1.838(11)
P1 C6 1.847(11)
P1 C3 1.869(10)
P2 C12 1.836(11)
P2 C2 1.838(10)
P2 C9 1.845(11)
P3 C15 1.838(10)
P3 C17 1.854(12)
P3 C20 1.857(10)
P4 C26 1.850(12)
P4 C16 1.854(11)
P4 C23 1.862(10)
C1 C2 1.541(13)
C1 H1A 0.9900
C1 H1B 0.9900
C2 H2A 0.9900
C2 H2B 0.9900
C3 C4 1.505(14)
C3 C5 1.525(14)
C3 H3A 1.0000
C4 H4A 0.9800
C4 H4B 0.9800
C4 H4C 0.9800
C5 H5A 0.9800
C5 H5B 0.9800
C5 H5C 0.9800
C6 C8 1.484(14)
C6 C7 1.522(15)
C6 H6A 1.0000
C7 H7A 0.9800
C7 H7B 0.9800
C7 H7C 0.9800
C8 H8A 0.9800
C8 H8B 0.9800
C8 H8C 0.9800
C9 C11 1.510(14)
C9 C10 1.514(14)
C9 H9A 1.0000
C10 H10A 0.9800
C10 H10B 0.9800
C10 H10C 0.9800
C11 H11A 0.9800
C11 H11B 0.9800
C11 H11C 0.9800
C12 C14 1.530(14)
C12 C13 1.538(14)
C12 H12A 1.0000
C13 H13A 0.9800
C13 H13B 0.9800
C13 H13C 0.9800
C14 H14A 0.9800
C14 H14B 0.9800
C14 H14C 0.9800
C15 C16 1.545(12)
C15 H15A 0.9900
C15 H15B 0.9900
C16 H16A 0.9900
C16 H16B 0.9900
C17 C18 1.503(14)
C17 C19 1.504(14)
C17 H17A 1.0000
C18 H18A 0.9800
C18 H18B 0.9800
C18 H18C 0.9800
C19 H19A 0.9800
C19 H19B 0.9800
C19 H19C 0.9800
C20 C21 1.488(15)
C20 C22 1.542(14)
C20 H20A 1.0000
C21 H21A 0.9800
C21 H21B 0.9800
C21 H21C 0.9800
C22 H22A 0.9800
C22 H22B 0.9800
C22 H22C 0.9800
C23 C25 1.505(14)
C23 C24 1.530(15)
C23 H23A 1.0000
C24 H24A 0.9800
C24 H24B 0.9800
C24 H24C 0.9800
C25 H25A 0.9800
C25 H25B 0.9800
C25 H25C 0.9800
C26 C27 1.505(15)
C26 C28 1.542(15)
C26 H26A 1.0000
C27 H27A 0.9800
C27 H27D 0.9800
C27 H27B 0.9800
C28 H28D 0.9800
C28 H28A 0.9800
C28 H28B 0.9800

loop_
_geom_torsion_atom_site_label_1
_geom_torsion_atom_site_label_2
_geom_torsion_atom_site_label_3
_geom_torsion_atom_site_label_4
_geom_torsion
P1 Rh1 Rh2 P4 14.69(16)
P2 Rh1 Rh2 P4 -172.17(18)
S1 Rh1 Rh2 P4 -171.1(2)
P1 Rh1 Rh2 P3 -164.24(19)
P2 Rh1 Rh2 P3 8.9(3)
S1 Rh1 Rh2 P3 10.0(3)
P1 Rh1 Rh2 S1 -174.2(2)
P2 Rh1 Rh2 S1 -1.1(3)
P4 Rh2 S1 Rh1 60.6(14)
P3 Rh2 S1 Rh1 -174.86(14)
P1 Rh1 S1 Rh2 53.7(18)
P2 Rh1 S1 Rh2 179.42(15)
P2 Rh1 P1 C1 6.2(4)
S1 Rh1 P1 C1 132.4(17)
Rh2 Rh1 P1 C1 -177.4(4)
P2 Rh1 P1 C6 126.0(4)
S1 Rh1 P1 C6 -107.9(18)
Rh2 Rh1 P1 C6 -57.7(4)
P2 Rh1 P1 C3 -110.6(4)
S1 Rh1 P1 C3 15.6(18)
Rh2 Rh1 P1 C3 65.8(4)
P1 Rh1 P2 C12 -109.0(4)
S1 Rh1 P2 C12 75.7(4)
Rh2 Rh1 P2 C12 76.6(4)
P1 Rh1 P2 C2 12.1(4)
S1 Rh1 P2 C2 -163.1(4)
Rh2 Rh1 P2 C2 -162.3(4)
P1 Rh1 P2 C9 128.4(4)
S1 Rh1 P2 C9 -46.9(4)
Rh2 Rh1 P2 C9 -46.0(4)
P4 Rh2 P3 C15 8.3(4)
S1 Rh2 P3 C15 -164.7(4)
Rh1 Rh2 P3 C15 -172.6(4)
P4 Rh2 P3 C17 -109.8(4)
S1 Rh2 P3 C17 77.2(4)
Rh1 Rh2 P3 C17 69.3(4)
P4 Rh2 P3 C20 128.5(4)
S1 Rh2 P3 C20 -44.5(4)
Rh1 Rh2 P3 C20 -52.4(5)
P3 Rh2 P4 C26 -109.2(4)
S1 Rh2 P4 C26 16.0(14)
Rh1 Rh2 P4 C26 71.3(4)
P3 Rh2 P4 C16 7.8(4)
S1 Rh2 P4 C16 133.1(13)
Rh1 Rh2 P4 C16 -171.6(4)
P3 Rh2 P4 C23 127.1(5)
S1 Rh2 P4 C23 -107.6(14)
Rh1 Rh2 P4 C23 -52.3(5)
C6 P1 C1 C2 -156.2(7)
C3 P1 C1 C2 98.7(8)
Rh1 P1 C1 C2 -27.0(8)
P1 C1 C2 P2 35.5(9)
C12 P2 C2 C1 99.3(8)
C9 P2 C2 C1 -154.4(7)
Rh1 P2 C2 C1 -31.1(8)
C1 P1 C3 C4 -68.2(8)
C6 P1 C3 C4 -174.1(8)
Rh1 P1 C3 C4 53.8(9)
C1 P1 C3 C5 168.8(8)
C6 P1 C3 C5 62.9(8)
Rh1 P1 C3 C5 -69.2(8)
C1 P1 C6 C8 -53.4(10)
C3 P1 C6 C8 51.8(10)
Rh1 P1 C6 C8 -177.6(7)
C1 P1 C6 C7 74.8(9)
C3 P1 C6 C7 -180.0(8)
Rh1 P1 C6 C7 -49.3(9)
C12 P2 C9 C11 58.9(9)
C2 P2 C9 C11 -48.4(9)
Rh1 P2 C9 C11 -169.3(7)
C12 P2 C9 C10 -171.3(8)
C2 P2 C9 C10 81.4(9)
Rh1 P2 C9 C10 -39.5(9)
C2 P2 C12 C14 -177.5(8)
C9 P2 C12 C14 75.7(8)
Rh1 P2 C12 C14 -52.8(8)
C2 P2 C12 C13 -54.3(9)
C9 P2 C12 C13 -161.1(8)
Rh1 P2 C12 C13 70.4(9)
C17 P3 C15 C16 99.0(8)
C20 P3 C15 C16 -155.8(7)
Rh2 P3 C15 C16 -25.8(8)
P3 C15 C16 P4 31.4(10)
C26 P4 C16 C15 99.5(8)
C23 P4 C16 C15 -155.0(8)
Rh2 P4 C16 C15 -25.5(9)
C15 P3 C17 C18 -54.3(9)
C20 P3 C17 C18 -160.7(9)
Rh2 P3 C17 C18 67.9(9)
C15 P3 C17 C19 -176.6(7)
C20 P3 C17 C19 77.0(8)
Rh2 P3 C17 C19 -54.4(8)
C15 P3 C20 C21 80.7(9)
C17 P3 C20 C21 -172.1(8)
Rh2 P3 C20 C21 -43.7(10)
C15 P3 C20 C22 -44.0(9)
C17 P3 C20 C22 63.2(9)
Rh2 P3 C20 C22 -168.4(6)
C26 P4 C23 C25 49.0(10)
C16 P4 C23 C25 -56.6(10)
Rh2 P4 C23 C25 179.0(7)
C26 P4 C23 C24 178.8(8)
C16 P4 C23 C24 73.2(9)
Rh2 P4 C23 C24 -51.2(9)
C16 P4 C26 C27 -62.7(9)
C23 P4 C26 C27 -167.9(8)
Rh2 P4 C26 C27 59.7(9)
C16 P4 C26 C28 176.2(7)
C23 P4 C26 C28 71.0(8)
Rh2 P4 C26 C28 -61.4(8)
